data_7248605
loop_
_publ_author_name
'Le, Phong Q.'
'Dinh, Van M.'
'Nguyen, Huong D. T.'
'Ha, Hiep Q.'
'Truong, Thanh V.'

_publ_section_title
;
 Iodine-promoted amide formation via oxidative cleavage of indoles: novel
 quinazoline-4(3H)-one and tryptanthrin syntheses
;
_journal_issue 22
_journal_name_full 'RSC Advances'
_journal_page_first 15597
_journal_page_last 15603
_journal_paper_doi 10.1039/D4RA01807A
_journal_volume 14
_journal_year 2024
_chemical_formula_moiety 'C15 H6 Cl2 N2 O2'
_chemical_formula_sum 'C15 H6 Cl2 N2 O2'
_chemical_formula_weight 317.12
_space_group_crystal_system monoclinic
_space_group_IT_number 14
_space_group_name_Hall '-P 2yn'
_space_group_name_H-M_alt 'P 1 21/n 1'
_atom_sites_solution_hydrogens geom
_audit_creation_date 2018-02-08
_audit_creation_method
;
Olex2 1.2
(compiled 2017.08.10 svn.r3458 for OlexSys, GUI svn.r5381)
;
_audit_update_record
;
2021-01-19 deposited with the CCDC.	2024-04-30 downloaded from the CCDC.
;
_cell_angle_alpha 90
_cell_angle_beta 97.556(2)
_cell_angle_gamma 90
_cell_formula_units_Z 4
_cell_length_a 5.6414(2)
_cell_length_b 32.4145(13)
_cell_length_c 6.7458(3)
_cell_measurement_temperature 0(2)
_cell_volume 1222.85(9)
_computing_molecular_graphics 'Olex2 (Dolomanov et al., 2009)'
_computing_publication_material 'Olex2 (Dolomanov et al., 2009)'
_computing_structure_refinement 'XL (Sheldrick, 2008)'
_computing_structure_solution 'SHELXT 2014/5 (Sheldrick, 2014)'
_diffrn_ambient_temperature 0.0
_diffrn_measured_fraction_theta_full 0.995
_diffrn_measured_fraction_theta_max 0.992
_diffrn_radiation_type MoK\a
_diffrn_radiation_wavelength 0.71073
_diffrn_reflns_av_R_equivalents 0.0427
_diffrn_reflns_av_unetI/netI 0.0518
_diffrn_reflns_Laue_measured_fraction_full 0.995
_diffrn_reflns_Laue_measured_fraction_max 0.992
_diffrn_reflns_limit_h_max 7
_diffrn_reflns_limit_h_min -7
_diffrn_reflns_limit_k_max 43
_diffrn_reflns_limit_k_min -42
_diffrn_reflns_limit_l_max 8
_diffrn_reflns_limit_l_min -8
_diffrn_reflns_number 9836
_diffrn_reflns_point_group_measured_fraction_full 0.995
_diffrn_reflns_point_group_measured_fraction_max 0.992
_diffrn_reflns_theta_full 25.242
_diffrn_reflns_theta_max 28.257
_diffrn_reflns_theta_min 3.110
_exptl_absorpt_coefficient_mu 0.567
_exptl_crystal_density_diffrn 1.668
_exptl_crystal_F_000 616
_exptl_crystal_size_max 0.35
_exptl_crystal_size_mid 0.249
_exptl_crystal_size_min 0.036
_refine_diff_density_max 0.417
_refine_diff_density_min -0.296
_refine_diff_density_rms 0.076
_refine_ls_extinction_method none
_refine_ls_goodness_of_fit_ref 1.051
_refine_ls_hydrogen_treatment constr
_refine_ls_matrix_type full
_refine_ls_number_parameters 190
_refine_ls_number_reflns 3004
_refine_ls_number_restraints 0
_refine_ls_restrained_S_all 1.051
_refine_ls_R_factor_all 0.0695
_refine_ls_R_factor_gt 0.0429
_refine_ls_shift/su_max 0.002
_refine_ls_shift/su_mean 0.000
_refine_ls_structure_factor_coef Fsqd
_refine_ls_weighting_details 'w=1/[\s^2^(Fo^2^)+(0.0308P)^2^+0.8478P] where P=(Fo^2^+2Fc^2^)/3'
_refine_ls_weighting_scheme calc
_refine_ls_wR_factor_gt 0.0798
_refine_ls_wR_factor_ref 0.0879
_reflns_Friedel_coverage 0.000
_reflns_number_gt 2278
_reflns_number_total 3004
_reflns_threshold_expression 'I > 2\s(I)'
_cod_data_source_file d4ra01807a2.cif
_cod_data_source_block nhhcm_t5cl_0m
_cod_depositor_comments
;

2025-01-30
Z value and formula fixed to values more according to usual
chemical conventions.                 miguel
;
_cod_original_formula_sum 'C H2 Cl N4 O3'
_cod_original_formula_weight 153.52
_cod_original_formula_moiety '0.5(C15 H6 Cl2 N2 O2)'
_cod_original_formula_units_Z 8
_cod_database_code 7248605
_shelx_shelxl_version_number 2016/6
_shelx_space_group_comment
;
The symmetry employed for this shelxl refinement is uniquely defined
by the following loop, which should always be used as a source of
symmetry information in preference to the above space-group names.
They are only intended as comments.
;
_shelx_estimated_absorpt_t_max 0.980
_shelx_estimated_absorpt_t_min 0.826
_olex2_refinement_description
;
1. Fixed Uiso
 At 1.2 times of:
  All C(H) groups
2.a Aromatic/amide H refined with riding coordinates:
 C008(H008), C00B(H00B), C00F(H00F), C00H(H00H), C00K(H00K), C00L(H00L)
;
_olex2_submission_special_instructions 'No special instructions were received'

loop_
_space_group_symop_operation_xyz
'x, y, z'
'-x+1/2, y+1/2, -z+1/2'
'-x, -y, -z'
'x-1/2, -y-1/2, z-1/2'

loop_
_atom_site_label
_atom_site_type_symbol
_atom_site_fract_x
_atom_site_fract_y
_atom_site_fract_z
_atom_site_U_iso_or_equiv
_atom_site_adp_type
_atom_site_occupancy
_atom_site_site_symmetry_order
_atom_site_calc_flag
_atom_site_refinement_flags_posn
_atom_site_refinement_flags_adp
_atom_site_refinement_flags_occupancy
_atom_site_disorder_assembly
_atom_site_disorder_group
Cl01 Cl 0.35231(10) 0.51734(2) 1.27489(7) 0.01975(14) Uani 1 1 d . . . . .
Cl02 Cl 0.73877(10) 0.74573(2) -0.07290(8) 0.02197(14) Uani 1 1 d . . . . .
O003 O 0.7631(3) 0.65680(5) 0.6066(2) 0.0194(3) Uani 1 1 d . . . . .
O004 O -0.1272(3) 0.56480(5) 0.5056(2) 0.0206(3) Uani 1 1 d . . . . .
N005 N 0.1213(3) 0.62540(5) 0.2721(2) 0.0151(4) Uani 1 1 d . . . . .
N006 N 0.4152(3) 0.61945(5) 0.5605(2) 0.0133(4) Uani 1 1 d . . . . .
C007 C 0.2729(4) 0.65374(6) 0.1961(3) 0.0145(4) Uani 1 1 d . . . . .
C008 C 0.6421(4) 0.69351(6) 0.2189(3) 0.0155(4) Uani 1 1 d . . . . .
H008 H 0.792595 0.701272 0.289120 0.019 Uiso 1 1 calc R . . . .
C009 C 0.4958(4) 0.66522(6) 0.3016(3) 0.0137(4) Uani 1 1 d . . . . .
C00A C 0.5634(4) 0.70992(6) 0.0329(3) 0.0162(4) Uani 1 1 d . . . . .
C00B C 0.1985(4) 0.54801(6) 0.9090(3) 0.0163(4) Uani 1 1 d . . . . .
H00B H 0.057897 0.532019 0.911834 0.020 Uiso 1 1 calc R . . . .
C00C C 0.2293(4) 0.57293(6) 0.7469(3) 0.0150(4) Uani 1 1 d . . . . .
C00D C 0.5775(4) 0.64785(6) 0.5015(3) 0.0148(4) Uani 1 1 d . . . . .
C00E C 0.4347(4) 0.59644(6) 0.7429(3) 0.0136(4) Uani 1 1 d . . . . .
C00F C 0.3434(4) 0.69897(6) -0.0727(3) 0.0174(5) Uani 1 1 d . . . . .
H00F H 0.293034 0.710714 -0.200313 0.021 Uiso 1 1 calc R . . . .
C00G C 0.3828(4) 0.54762(6) 1.0662(3) 0.0157(4) Uani 1 1 d . . . . .
C00H C 0.6189(4) 0.59578(6) 0.8997(3) 0.0157(4) Uani 1 1 d . . . . .
H00H H 0.759648 0.611723 0.896500 0.019 Uiso 1 1 calc R . . . .
C00I C 0.0675(4) 0.57968(6) 0.5599(3) 0.0148(4) Uani 1 1 d . . . . .
C00J C 0.1971(4) 0.61040(6) 0.4442(3) 0.0141(4) Uani 1 1 d . . . . .
C00K C 0.1994(4) 0.67112(6) 0.0084(3) 0.0172(5) Uani 1 1 d . . . . .
H00K H 0.049331 0.663657 -0.063516 0.021 Uiso 1 1 calc R . . . .
C00L C 0.5897(4) 0.57081(6) 1.0625(3) 0.0163(4) Uani 1 1 d . . . . .
H00L H 0.712982 0.569561 1.172725 0.020 Uiso 1 1 calc R . . . .

loop_
_atom_site_aniso_label
_atom_site_aniso_U_11
_atom_site_aniso_U_22
_atom_site_aniso_U_33
_atom_site_aniso_U_23
_atom_site_aniso_U_13
_atom_site_aniso_U_12
Cl01 0.0255(3) 0.0210(3) 0.0124(2) 0.0053(2) 0.0014(2) 0.0000(2)
Cl02 0.0257(3) 0.0199(3) 0.0206(3) 0.0065(2) 0.0042(2) -0.0040(2)
O003 0.0186(8) 0.0223(8) 0.0157(7) 0.0016(6) -0.0033(6) -0.0058(7)
O004 0.0165(8) 0.0262(8) 0.0179(8) 0.0040(6) -0.0017(6) -0.0057(7)
N005 0.0156(9) 0.0162(8) 0.0133(9) 0.0012(7) 0.0007(7) 0.0000(7)
N006 0.0142(9) 0.0146(8) 0.0105(8) 0.0013(6) -0.0001(7) -0.0005(7)
C007 0.0167(11) 0.0129(9) 0.0139(10) -0.0002(8) 0.0025(8) 0.0013(9)
C008 0.0177(11) 0.0144(10) 0.0146(10) -0.0014(8) 0.0031(8) 0.0002(9)
C009 0.0157(10) 0.0121(9) 0.0136(10) -0.0025(8) 0.0031(8) 0.0012(8)
C00A 0.0201(11) 0.0116(9) 0.0183(11) 0.0020(8) 0.0074(9) 0.0012(9)
C00B 0.0164(11) 0.0180(10) 0.0143(10) 0.0002(8) 0.0012(8) -0.0009(9)
C00C 0.0147(11) 0.0169(10) 0.0129(10) -0.0010(8) -0.0004(8) 0.0011(9)
C00D 0.0175(11) 0.0129(9) 0.0141(10) -0.0007(8) 0.0020(8) 0.0007(9)
C00E 0.0168(11) 0.0139(9) 0.0104(9) 0.0001(8) 0.0034(8) 0.0025(9)
C00F 0.0232(12) 0.0164(10) 0.0123(10) 0.0025(8) 0.0013(9) 0.0032(9)
C00G 0.0221(12) 0.0142(9) 0.0112(10) 0.0018(8) 0.0039(8) 0.0034(9)
C00H 0.0160(11) 0.0165(10) 0.0142(10) -0.0018(8) 0.0008(8) -0.0010(9)
C00I 0.0169(11) 0.0159(10) 0.0117(10) -0.0011(8) 0.0026(8) 0.0010(9)
C00J 0.0139(10) 0.0140(10) 0.0138(10) -0.0021(8) -0.0001(8) -0.0002(8)
C00K 0.0192(11) 0.0171(10) 0.0146(10) -0.0001(8) -0.0004(9) 0.0027(9)
C00L 0.0183(11) 0.0170(10) 0.0125(10) -0.0011(8) -0.0023(8) 0.0019(9)

loop_
_atom_type_symbol
_atom_type_description
_atom_type_scat_dispersion_real
_atom_type_scat_dispersion_imag
_atom_type_scat_source
C C 0.0033 0.0016 'International Tables Vol C Tables 4.2.6.8 and 6.1.1.4'
H H 0.0000 0.0000 'International Tables Vol C Tables 4.2.6.8 and 6.1.1.4'
N N 0.0061 0.0033 'International Tables Vol C Tables 4.2.6.8 and 6.1.1.4'
O O 0.0106 0.0060 'International Tables Vol C Tables 4.2.6.8 and 6.1.1.4'
Cl Cl 0.1484 0.1585 'International Tables Vol C Tables 4.2.6.8 and 6.1.1.4'

loop_
_geom_angle_atom_site_label_1
_geom_angle_atom_site_label_2
_geom_angle_atom_site_label_3
_geom_angle
_geom_angle_site_symmetry_1
_geom_angle_site_symmetry_3
_geom_angle_publ_flag
C00J N005 C007 115.78(18) . . ?
C00D N006 C00E 127.68(17) . . ?
C00D N006 C00J 122.73(17) . . ?
C00J N006 C00E 109.56(16) . . ?
N005 C007 C009 122.42(18) . . ?
N005 C007 C00K 118.31(19) . . ?
C00K C007 C009 119.3(2) . . ?
C009 C008 H008 120.7 . . ?
C00A C008 H008 120.7 . . ?
C00A C008 C009 118.6(2) . . ?
C007 C009 C00D 120.67(19) . . ?
C008 C009 C007 120.37(19) . . ?
C008 C009 C00D 118.96(19) . . ?
C008 C00A Cl02 119.86(17) . . ?
C008 C00A C00F 121.6(2) . . ?
C00F C00A Cl02 118.49(16) . . ?
C00C C00B H00B 121.6 . . ?
C00G C00B H00B 121.6 . . ?
C00G C00B C00C 116.7(2) . . ?
C00B C00C C00E 121.68(18) . . ?
C00B C00C C00I 129.3(2) . . ?
C00E C00C C00I 109.04(17) . . ?
O003 C00D N006 122.50(18) . . ?
O003 C00D C009 125.5(2) . . ?
N006 C00D C009 111.99(17) . . ?
C00C C00E N006 109.43(17) . . ?
C00H C00E N006 129.14(19) . . ?
C00H C00E C00C 121.43(19) . . ?
C00A C00F H00F 120.1 . . ?
C00K C00F C00A 119.81(19) . . ?
C00K C00F H00F 120.1 . . ?
C00B C00G Cl01 118.70(17) . . ?
C00B C00G C00L 121.89(19) . . ?
C00L C00G Cl01 119.41(15) . . ?
C00E C00H H00H 121.4 . . ?
C00E C00H C00L 117.2(2) . . ?
C00L C00H H00H 121.4 . . ?
O004 C00I C00C 129.4(2) . . ?
O004 C00I C00J 125.93(18) . . ?
C00C C00I C00J 104.64(17) . . ?
N005 C00J N006 126.4(2) . . ?
N005 C00J C00I 126.31(19) . . ?
N006 C00J C00I 107.32(16) . . ?
C007 C00K H00K 119.9 . . ?
C00F C00K C007 120.3(2) . . ?
C00F C00K H00K 119.9 . . ?
C00G C00L H00L 119.5 . . ?
C00H C00L C00G 121.03(19) . . ?
C00H C00L H00L 119.5 . . ?

loop_
_geom_bond_atom_site_label_1
_geom_bond_atom_site_label_2
_geom_bond_distance
_geom_bond_site_symmetry_2
_geom_bond_publ_flag
Cl01 C00G 1.743(2) . ?
Cl02 C00A 1.738(2) . ?
O003 C00D 1.219(2) . ?
O004 C00I 1.212(2) . ?
N005 C007 1.398(3) . ?
N005 C00J 1.279(3) . ?
N006 C00D 1.393(3) . ?
N006 C00E 1.431(2) . ?
N006 C00J 1.401(2) . ?
C007 C009 1.411(3) . ?
C007 C00K 1.398(3) . ?
C008 H008 0.9500 . ?
C008 C009 1.398(3) . ?
C008 C00A 1.381(3) . ?
C009 C00D 1.478(3) . ?
C00A C00F 1.393(3) . ?
C00B H00B 0.9500 . ?
C00B C00C 1.388(3) . ?
C00B C00G 1.384(3) . ?
C00C C00E 1.390(3) . ?
C00C C00I 1.473(3) . ?
C00E C00H 1.382(3) . ?
C00F H00F 0.9500 . ?
C00F C00K 1.375(3) . ?
C00G C00L 1.392(3) . ?
C00H H00H 0.9500 . ?
C00H C00L 1.391(3) . ?
C00I C00J 1.512(3) . ?
C00K H00K 0.9500 . ?
C00L H00L 0.9500 . ?
